data_4503434
loop_
_publ_author_name
'Yang, Jin'
'Ma, Jian-Fang'
'Liu, Ying-Ying'
'Ma, Ji-Cheng'
'Batten, Stuart R.'

_publ_section_title
;
 A Series of Cu(II) Complexes Based on Different Bis(imidazole) Ligands
 and Organic Acids: Formation of Water Clusters and Fixation of
 Atmospheric Carbon Dioxide
;
_journal_issue 12
_journal_name_full 'Crystal Growth &amp; Design'
_journal_page_first 4383
_journal_paper_doi 10.1021/cg701119g
_journal_volume 8
_journal_year 2008
_chemical_formula_moiety '4(C22 H18 Cu N4 O4), H4 O2'
_chemical_formula_sum 'C22 H19 Cu N4 O4.5'
_chemical_formula_weight 474.95
_chemical_name_systematic
;
 ?
;
_space_group_IT_number 14
_symmetry_cell_setting monoclinic
_symmetry_space_group_name_Hall '-P 2yn'
_symmetry_space_group_name_H-M 'P 1 21/n 1'
_atom_sites_solution_hydrogens geom
_atom_sites_solution_primary direct
_atom_sites_solution_secondary difmap
_audit_creation_method SHELXL-97
_cell_angle_alpha 90.00
_cell_angle_beta 108.60(3)
_cell_angle_gamma 90.00
_cell_formula_units_Z 4
_cell_length_a 10.081(2)
_cell_length_b 15.983(3)
_cell_length_c 13.270(3)
_cell_measurement_reflns_used 11670
_cell_measurement_temperature 293(2)
_cell_measurement_theta_max 27.48
_cell_measurement_theta_min 2.23
_cell_volume 2026.4(8)
_computing_cell_refinement 'PROCESS-AUTO '
_computing_data_collection 'PROCESS-AUTO (Rigaku, 1998)'
_computing_data_reduction 'PROCESS-AUTO '
_computing_molecular_graphics 'SHELXTL-PLUS (Sheldrick, 1990)'
_computing_publication_material SHELXL-97
_computing_structure_refinement 'SHELXL-97 (Sheldrick, 1997)'
_computing_structure_solution 'SHELXS-97 (Sheldrick, 1997)'
_diffrn_ambient_temperature 293(2)
_diffrn_detector_area_resol_mean 10.0
_diffrn_measured_fraction_theta_full 0.988
_diffrn_measured_fraction_theta_max 0.988
_diffrn_measurement_device_type 'Rigaku R-AXIS RAPID'
_diffrn_measurement_method '\w scan'
_diffrn_radiation_monochromator graphite
_diffrn_radiation_source 'rotorating anode'
_diffrn_radiation_type MoK\a
_diffrn_radiation_wavelength 0.71073
_diffrn_reflns_av_R_equivalents 0.0422
_diffrn_reflns_av_sigmaI/netI 0.0838
_diffrn_reflns_limit_h_max 13
_diffrn_reflns_limit_h_min 0
_diffrn_reflns_limit_k_max 20
_diffrn_reflns_limit_k_min 0
_diffrn_reflns_limit_l_max 16
_diffrn_reflns_limit_l_min -17
_diffrn_reflns_number 4584
_diffrn_reflns_theta_full 27.48
_diffrn_reflns_theta_max 27.48
_diffrn_reflns_theta_min 2.23
_diffrn_standards_decay_% none
_diffrn_standards_interval_count none
_diffrn_standards_number none
_exptl_absorpt_coefficient_mu 1.119
_exptl_absorpt_correction_T_max 0.875
_exptl_absorpt_correction_T_min 0.831
_exptl_absorpt_correction_type multi-scan
_exptl_absorpt_process_details 'ABSCOR (Higashi, 1995)'
_exptl_crystal_colour blue
_exptl_crystal_density_diffrn 1.557
_exptl_crystal_density_method 'not measured'
_exptl_crystal_description block
_exptl_crystal_F_000 976
_exptl_crystal_size_max 0.16
_exptl_crystal_size_mid 0.15
_exptl_crystal_size_min 0.12
_refine_diff_density_max 0.299
_refine_diff_density_min -0.404
_refine_diff_density_rms 0.091
_refine_ls_extinction_method none
_refine_ls_goodness_of_fit_ref 0.898
_refine_ls_hydrogen_treatment mixed
_refine_ls_matrix_type full
_refine_ls_number_parameters 295
_refine_ls_number_reflns 4584
_refine_ls_number_restraints 5
_refine_ls_restrained_S_all 0.927
_refine_ls_R_factor_all 0.0729
_refine_ls_R_factor_gt 0.0335
_refine_ls_shift/su_max 0.001
_refine_ls_shift/su_mean 0.000
_refine_ls_structure_factor_coef Fsqd
_refine_ls_weighting_details 'calc w=1/[\s^2^(Fo^2^)+(0.0118P)^2^+0.0000P] where P=(Fo^2^+2Fc^2^)/3'
_refine_ls_weighting_scheme calc
_refine_ls_wR_factor_gt 0.0451
_refine_ls_wR_factor_ref 0.0482
_reflns_number_gt 2803
_reflns_number_total 4584
_reflns_threshold_expression >2sigma(I)
_cod_data_source_file cg701119g_si_002.cif
_cod_data_source_block compound7
_cod_original_cell_volume 2026.5(7)
_cod_original_sg_symbol_Hall '-p 2yn'
_cod_original_sg_symbol_H-M 'P 21/n'
_cod_original_formula_sum 'C22 H19 Cu N4 O4.50'
_cod_database_code 4503434

loop_
_symmetry_equiv_pos_as_xyz
'x, y, z'
'-x+1/2, y+1/2, -z+1/2'
'-x, -y, -z'
'x-1/2, -y-1/2, z-1/2'

loop_
_atom_site_label
_atom_site_type_symbol
_atom_site_fract_x
_atom_site_fract_y
_atom_site_fract_z
_atom_site_U_iso_or_equiv
_atom_site_adp_type
_atom_site_occupancy
_atom_site_symmetry_multiplicity
_atom_site_calc_flag
_atom_site_refinement_flags
C1 C 0.7570(2) 0.15245(14) 0.60930(18) 0.0347(6) Uani 1 1 d .
H1 H 0.7973 0.1399 0.5571 0.042 Uiso 1 1 calc RD
C2 C 0.6852(2) 0.22295(15) 0.72176(19) 0.0461(6) Uani 1 1 d .
H2 H 0.6654 0.2661 0.7617 0.055 Uiso 1 1 calc R
C3 C 0.6547(3) 0.14066(14) 0.72632(19) 0.0448(6) Uani 1 1 d .
H3 H 0.6100 0.1177 0.7713 0.054 Uiso 1 1 calc R
C4 C 0.2922(3) 0.18128(16) 0.4957(2) 0.0557(7) Uani 1 1 d .
H4 H 0.2227 0.1592 0.5201 0.067 Uiso 1 1 calc RD
C5 C 0.3446(3) 0.25888(16) 0.5159(2) 0.0636(8) Uani 1 1 d .
H5 H 0.3185 0.2997 0.5558 0.076 Uiso 1 1 calc R
C6 C 0.4460(2) 0.19317(13) 0.41867(17) 0.0334(5) Uani 1 1 d .
H6 H 0.5048 0.1816 0.3788 0.040 Uiso 1 1 calc R
C7 C 0.5223(2) 0.34295(13) 0.4605(2) 0.0475(7) Uani 1 1 d .
H7A H 0.5537 0.3691 0.5301 0.057 Uiso 1 1 calc R
H7B H 0.4602 0.3818 0.4116 0.057 Uiso 1 1 calc R
C8 C 0.6469(3) 0.32609(13) 0.4245(2) 0.0405(6) Uani 1 1 d .
C9 C 0.8073(2) 0.30678(13) 0.61455(19) 0.0431(6) Uani 1 1 d .
H9A H 0.9073 0.3097 0.6507 0.052 Uiso 1 1 calc R
H9B H 0.7642 0.3551 0.6356 0.052 Uiso 1 1 calc R
C10 C 0.7796(3) 0.30874(13) 0.4964(2) 0.0389(6) Uani 1 1 d .
C11 C 0.6284(3) 0.32696(15) 0.3167(2) 0.0625(8) Uani 1 1 d .
H11 H 0.5410 0.3396 0.2687 0.075 Uiso 1 1 calc R
C12 C 0.8882(3) 0.29155(16) 0.4574(3) 0.0639(8) Uani 1 1 d .
H12 H 0.9768 0.2801 0.5043 0.077 Uiso 1 1 calc R
C13 C 0.8665(4) 0.2912(2) 0.3493(4) 0.0875(12) Uani 1 1 d .
H13 H 0.9401 0.2785 0.3239 0.105 Uiso 1 1 calc R
C14 C 0.7387(5) 0.3092(2) 0.2800(3) 0.0915(13) Uani 1 1 d .
H14 H 0.7253 0.3095 0.2074 0.110 Uiso 1 1 calc R
C15 C 0.6719(2) 0.03520(12) 0.27000(16) 0.0272(5) Uani 1 1 d .
C16 C 0.6009(2) 0.03714(13) 0.16205(17) 0.0356(5) Uani 1 1 d .
H16 H 0.5036 0.0366 0.1381 0.043 Uiso 1 1 calc R
C17 C 0.6727(2) 0.03987(14) 0.08997(16) 0.0405(6) Uani 1 1 d .
H17 H 0.6240 0.0408 0.0175 0.049 Uiso 1 1 calc R
C18 C 0.8175(2) 0.04126(12) 0.12479(18) 0.0336(5) Uani 1 1 d .
H18 H 0.8658 0.0419 0.0757 0.040 Uiso 1 1 calc R
C19 C 0.8902(2) 0.04166(12) 0.23202(16) 0.0265(5) Uani 1 1 d .
C20 C 1.0484(2) 0.04443(12) 0.26809(19) 0.0322(5) Uani 1 1 d .
C21 C 0.8168(2) 0.03834(12) 0.30460(16) 0.0298(5) Uani 1 1 d .
H23 H 0.8654 0.0382 0.3771 0.036 Uiso 1 1 calc RD
C22 C 0.5933(2) 0.02756(13) 0.34904(17) 0.0288(5) Uani 1 1 d .
N1 N 0.35618(18) 0.13931(10) 0.43381(14) 0.0319(4) Uani 1 1 d .
N2 N 0.44393(18) 0.26612(11) 0.46639(14) 0.0376(5) Uani 1 1 d .
N3 N 0.75084(18) 0.22960(10) 0.64655(14) 0.0341(4) Uani 1 1 d .
N4 N 0.69957(17) 0.09638(10) 0.65464(14) 0.0313(4) Uani 1 1 d .
O1 O 0.46067(13) 0.03335(9) 0.30933(11) 0.0363(4) Uani 1 1 d .
O2 O 0.65938(15) 0.01794(10) 0.44408(12) 0.0432(4) Uani 1 1 d .
O1W O 0.0213(4) 0.1030(2) 0.5414(3) 0.0677(11) Uani 0.50 1 d PD
HW11 H 0.004(3) 0.069(3) 0.588(4) 0.102 Uiso 0.50 1 d PD
HW12 H 0.063(3) 0.0631(17) 0.512(5) 0.102 Uiso 0.50 1 d PD
O3 O 1.11247(13) 0.03108(9) 0.36582(11) 0.0357(3) Uani 1 1 d .
O4 O 1.10846(15) 0.05759(11) 0.20153(13) 0.0558(5) Uani 1 1 d .
Cu1 Cu 0.32081(3) 0.023086(16) 0.38288(2) 0.02955(8) Uani 1 1 d .

loop_
_atom_site_aniso_label
_atom_site_aniso_U_11
_atom_site_aniso_U_22
_atom_site_aniso_U_33
_atom_site_aniso_U_23
_atom_site_aniso_U_13
_atom_site_aniso_U_12
C1 0.0351(14) 0.0364(13) 0.0357(14) -0.0052(11) 0.0154(12) -0.0013(11)
C2 0.0551(17) 0.0437(15) 0.0461(16) -0.0140(13) 0.0253(14) -0.0057(13)
C3 0.0547(17) 0.0448(15) 0.0441(16) -0.0073(13) 0.0287(14) -0.0104(13)
C4 0.0670(19) 0.0478(16) 0.070(2) -0.0140(15) 0.0472(17) -0.0101(14)
C5 0.087(2) 0.0494(17) 0.074(2) -0.0224(16) 0.0531(19) -0.0089(16)
C6 0.0280(13) 0.0329(13) 0.0399(14) -0.0018(11) 0.0117(11) 0.0004(10)
C7 0.0426(16) 0.0285(12) 0.0646(19) -0.0051(13) 0.0076(14) -0.0075(12)
C8 0.0547(18) 0.0249(12) 0.0418(16) -0.0015(12) 0.0153(14) -0.0123(12)
C9 0.0419(16) 0.0327(13) 0.0500(17) -0.0013(12) 0.0080(13) -0.0114(12)
C10 0.0440(16) 0.0277(12) 0.0488(16) 0.0007(12) 0.0200(13) -0.0099(11)
C11 0.094(2) 0.0419(16) 0.0489(19) 0.0032(14) 0.0183(18) -0.0191(16)
C12 0.0562(19) 0.0562(18) 0.090(3) 0.0067(17) 0.0380(19) -0.0105(15)
C13 0.105(3) 0.077(2) 0.115(3) -0.012(2) 0.083(3) -0.021(2)
C14 0.156(4) 0.080(2) 0.060(2) -0.007(2) 0.064(3) -0.033(3)
C15 0.0220(11) 0.0272(11) 0.0333(12) -0.0015(11) 0.0101(9) -0.0010(10)
C16 0.0183(11) 0.0489(15) 0.0377(14) -0.0023(12) 0.0061(10) -0.0007(11)
C17 0.0302(12) 0.0630(17) 0.0247(13) 0.0010(12) 0.0035(11) -0.0024(13)
C18 0.0296(13) 0.0405(14) 0.0342(13) 0.0041(11) 0.0151(11) -0.0001(11)
C19 0.0173(10) 0.0294(12) 0.0324(13) 0.0012(10) 0.0076(9) -0.0003(9)
C20 0.0268(12) 0.0322(13) 0.0422(15) 0.0054(11) 0.0174(11) 0.0010(10)
C21 0.0232(11) 0.0382(13) 0.0269(12) 0.0003(11) 0.0065(9) -0.0046(10)
C22 0.0267(12) 0.0247(10) 0.0376(13) -0.0044(12) 0.0139(10) -0.0039(11)
N1 0.0296(11) 0.0324(10) 0.0370(12) -0.0015(9) 0.0152(9) -0.0005(9)
N2 0.0403(12) 0.0285(10) 0.0431(13) -0.0072(10) 0.0120(10) -0.0029(9)
N3 0.0363(11) 0.0297(10) 0.0355(12) -0.0046(9) 0.0107(9) -0.0056(9)
N4 0.0271(11) 0.0325(10) 0.0371(12) -0.0001(9) 0.0139(10) -0.0024(8)
O1 0.0194(8) 0.0495(9) 0.0432(9) -0.0047(8) 0.0143(7) -0.0040(8)
O2 0.0375(9) 0.0599(10) 0.0347(9) 0.0034(9) 0.0153(8) -0.0026(9)
O1W 0.068(3) 0.070(3) 0.072(3) 0.004(2) 0.032(2) 0.008(2)
O3 0.0187(8) 0.0512(9) 0.0367(9) 0.0026(9) 0.0083(7) 0.0002(8)
O4 0.0276(9) 0.0946(13) 0.0494(11) 0.0254(9) 0.0182(8) 0.0017(9)
Cu1 0.02122(13) 0.03118(13) 0.03969(16) -0.00108(16) 0.01458(11) -0.00152(15)

loop_
_atom_type_symbol
_atom_type_description
_atom_type_scat_dispersion_real
_atom_type_scat_dispersion_imag
_atom_type_scat_source
C C 0.0033 0.0016 'International Tables Vol C Tables 4.2.6.8 and 6.1.1.4'
H H 0.0000 0.0000 'International Tables Vol C Tables 4.2.6.8 and 6.1.1.4'
N N 0.0061 0.0033 'International Tables Vol C Tables 4.2.6.8 and 6.1.1.4'
O O 0.0106 0.0060 'International Tables Vol C Tables 4.2.6.8 and 6.1.1.4'
Cu Cu 0.3201 1.2651 'International Tables Vol C Tables 4.2.6.8 and 6.1.1.4'

loop_
_geom_angle_atom_site_label_1
_geom_angle_atom_site_label_2
_geom_angle_atom_site_label_3
_geom_angle
_geom_angle_site_symmetry_1
_geom_angle_site_symmetry_3
N4 C1 N3 112.41(19) . .
N4 C1 H1 123.8 . .
N3 C1 H1 123.8 . .
C3 C2 N3 106.1(2) . .
C3 C2 H2 126.9 . .
N3 C2 H2 126.9 . .
C2 C3 N4 109.8(2) . .
C2 C3 H3 125.1 . .
N4 C3 H3 125.1 . .
C5 C4 N1 110.0(2) . .
C5 C4 H4 125.0 . .
N1 C4 H4 125.0 . .
C4 C5 N2 106.5(2) . .
C4 C5 H5 126.7 . .
N2 C5 H5 126.7 . .
N1 C6 N2 112.74(18) . .
N1 C6 H6 123.6 . .
N2 C6 H6 123.6 . .
N2 C7 C8 112.51(18) . .
N2 C7 H7A 109.1 . .
C8 C7 H7A 109.1 . .
N2 C7 H7B 109.1 . .
C8 C7 H7B 109.1 . .
H7A C7 H7B 107.8 . .
C11 C8 C10 119.4(3) . .
C11 C8 C7 118.5(3) . .
C10 C8 C7 122.1(2) . .
N3 C9 C10 110.92(17) . .
N3 C9 H9A 109.5 . .
C10 C9 H9A 109.5 . .
N3 C9 H9B 109.5 . .
C10 C9 H9B 109.5 . .
H9A C9 H9B 108.0 . .
C12 C10 C8 118.9(3) . .
C12 C10 C9 118.8(2) . .
C8 C10 C9 122.3(2) . .
C14 C11 C8 120.3(3) . .
C14 C11 H11 119.8 . .
C8 C11 H11 119.8 . .
C13 C12 C10 120.6(3) . .
C13 C12 H12 119.7 . .
C10 C12 H12 119.7 . .
C14 C13 C12 120.4(3) . .
C14 C13 H13 119.8 . .
C12 C13 H13 119.8 . .
C13 C14 C11 120.3(3) . .
C13 C14 H14 119.8 . .
C11 C14 H14 119.8 . .
C16 C15 C21 119.03(18) . .
C16 C15 C22 120.62(18) . .
C21 C15 C22 120.33(18) . .
C17 C16 C15 120.59(19) . .
C17 C16 H16 119.7 . .
C15 C16 H16 119.7 . .
C16 C17 C18 120.2(2) . .
C16 C17 H17 119.9 . .
C18 C17 H17 119.9 . .
C19 C18 C17 120.17(19) . .
C19 C18 H18 119.9 . .
C17 C18 H18 119.9 . .
C18 C19 C21 119.33(18) . .
C18 C19 C20 119.16(18) . .
C21 C19 C20 121.50(19) . .
O4 C20 O3 123.5(2) . .
O4 C20 C19 119.0(2) . .
O3 C20 C19 117.39(17) . .
C15 C21 C19 120.66(19) . .
C15 C21 H23 119.7 . .
C19 C21 H23 119.7 . .
O2 C22 O1 125.82(18) . .
O2 C22 C15 119.26(18) . .
O1 C22 C15 114.91(19) . .
C6 N1 C4 104.50(18) . .
C6 N1 Cu1 128.70(14) . .
C4 N1 Cu1 126.80(15) . .
C6 N2 C5 106.24(19) . .
C6 N2 C7 127.94(18) . .
C5 N2 C7 125.6(2) . .
C1 N3 C2 106.77(18) . .
C1 N3 C9 126.64(18) . .
C2 N3 C9 126.58(18) . .
C1 N4 C3 104.87(18) . .
C1 N4 Cu1 124.93(15) . 3_656
C3 N4 Cu1 130.14(15) . 3_656
C22 O1 Cu1 127.88(13) . .
C22 O2 Cu1 152.79(13) . 3_656
HW11 O1W HW12 95(5) . .
C20 O3 Cu1 107.09(12) . 1_655
O1 Cu1 N4 89.36(6) . 3_656
O1 Cu1 N1 90.67(6) . .
N4 Cu1 N1 174.17(8) 3_656 .
O1 Cu1 O3 144.73(6) . 1_455
N4 Cu1 O3 90.69(7) 3_656 1_455
N1 Cu1 O3 92.65(7) . 1_455
O1 Cu1 O2 131.57(6) . 3_656
N4 Cu1 O2 86.88(6) 3_656 3_656
N1 Cu1 O2 88.74(7) . 3_656
O3 Cu1 O2 83.63(6) 1_455 3_656

loop_
_geom_bond_atom_site_label_1
_geom_bond_atom_site_label_2
_geom_bond_distance
_geom_bond_site_symmetry_2
C1 N4 1.312(2) .
C1 N3 1.337(2) .
C1 H1 0.9300 .
C2 C3 1.356(3) .
C2 N3 1.366(3) .
C2 H2 0.9300 .
C3 N4 1.373(3) .
C3 H3 0.9300 .
C4 C5 1.341(3) .
C4 N1 1.370(3) .
C4 H4 0.9300 .
C5 N2 1.366(3) .
C5 H5 0.9300 .
C6 N1 1.310(2) .
C6 N2 1.330(2) .
C6 H6 0.9300 .
C7 N2 1.475(3) .
C7 C8 1.505(3) .
C7 H7A 0.9700 .
C7 H7B 0.9700 .
C8 C11 1.382(3) .
C8 C10 1.401(3) .
C9 N3 1.476(2) .
C9 C10 1.503(3) .
C9 H9A 0.9700 .
C9 H9B 0.9700 .
C10 C12 1.380(3) .
C11 C14 1.378(4) .
C11 H11 0.9300 .
C12 C13 1.380(4) .
C12 H12 0.9300 .
C13 C14 1.353(5) .
C13 H13 0.9300 .
C14 H14 0.9300 .
C15 C16 1.383(3) .
C15 C21 1.385(3) .
C15 C22 1.508(3) .
C16 C17 1.372(3) .
C16 H16 0.9300 .
C17 C18 1.383(3) .
C17 H17 0.9300 .
C18 C19 1.377(3) .
C18 H18 0.9300 .
C19 C21 1.390(2) .
C19 C20 1.512(3) .
C20 O4 1.238(2) .
C20 O3 1.269(2) .
C21 H23 0.9300 .
C22 O2 1.234(2) .
C22 O1 1.274(2) .
N1 Cu1 1.9700(17) .
N4 Cu1 1.9674(17) 3_656
O1 Cu1 1.9608(13) .
O2 Cu1 2.3347(15) 3_656
O1W HW11 0.89(2) .
O1W HW12 0.915(17) .
O3 Cu1 2.0434(13) 1_655
Cu1 N4 1.9674(17) 3_656
Cu1 O3 2.0434(13) 1_455
Cu1 O2 2.3347(15) 3_656

loop_
_geom_hbond_atom_site_label_D
_geom_hbond_atom_site_label_H
_geom_hbond_atom_site_label_A
_geom_hbond_distance_DH
_geom_hbond_distance_HA
_geom_hbond_distance_DA
_geom_hbond_angle_DHA
_geom_hbond_site_symmetry_A
O1W HW12 O3 0.915(17) 2.21(4) 2.994(4) 143(5) 1_455
O1W HW11 O3 0.89(2) 2.18(3) 2.998(4) 153(4) 3_656
